data_4509163
loop_
_publ_author_name
'Weyna, David R.'
'Shattock, Tanise'
'Vishweshwar, Peddy'
'Zaworotko, Michael J.'

_publ_section_title
;
 Synthesis and Structural Characterization of Cocrystals and
 Pharmaceutical Cocrystals: Mechanochemistry vs Slow Evaporation from
 Solution
;
_journal_issue 2
_journal_name_full 'Crystal Growth &amp; Design'
_journal_page_first 1106
_journal_paper_doi 10.1021/cg800936d
_journal_volume 9
_journal_year 2009
_chemical_formula_sum 'C26 H32 N4 O2'
_chemical_formula_weight 432.56
_chemical_name_systematic
; 
 ? 
;
_space_group_IT_number 14
_symmetry_cell_setting monoclinic
_symmetry_space_group_name_Hall '-P 2ybc'
_symmetry_space_group_name_H-M 'P 1 21/c 1'
_atom_sites_solution_hydrogens geom
_atom_sites_solution_primary direct
_atom_sites_solution_secondary difmap
_audit_creation_method SHELXL-97
_cell_angle_alpha 90.00
_cell_angle_beta 93.686(6)
_cell_angle_gamma 90.00
_cell_formula_units_Z 4
_cell_length_a 15.579(3)
_cell_length_b 8.5123(19)
_cell_length_c 17.781(4)
_cell_measurement_temperature 100(2)
_cell_volume 2353.1(9)
_computing_cell_refinement 'Bruker SMART'
_computing_data_collection 'Bruker SMART'
_computing_data_reduction 'Bruker SAINT'
_computing_molecular_graphics 'Bruker SHELXTL'
_computing_publication_material 'Bruker SHELXTL'
_computing_structure_refinement 'SHELXL-97 (Sheldrick, 1997)'
_computing_structure_solution 'SHELXS-97 (Sheldrick, 1990)'
_diffrn_ambient_temperature 100(2)
_diffrn_measured_fraction_theta_full 0.996
_diffrn_measured_fraction_theta_max 0.996
_diffrn_measurement_device_type 'CCD area detector'
_diffrn_measurement_method 'phi and omega scans'
_diffrn_radiation_monochromator graphite
_diffrn_radiation_source 'fine-focus sealed tube'
_diffrn_radiation_type MoK\a
_diffrn_radiation_wavelength 0.71073
_diffrn_reflns_av_R_equivalents 0.0680
_diffrn_reflns_av_sigmaI/netI 0.0861
_diffrn_reflns_limit_h_max 17
_diffrn_reflns_limit_h_min -19
_diffrn_reflns_limit_k_max 10
_diffrn_reflns_limit_k_min -10
_diffrn_reflns_limit_l_max 22
_diffrn_reflns_limit_l_min -17
_diffrn_reflns_number 13505
_diffrn_reflns_theta_full 26.37
_diffrn_reflns_theta_max 26.37
_diffrn_reflns_theta_min 1.31
_exptl_absorpt_coefficient_mu 0.079
_exptl_absorpt_correction_T_max 1.000
_exptl_absorpt_correction_T_min 0.341
_exptl_absorpt_correction_type SADABS
_exptl_crystal_colour colorless
_exptl_crystal_density_diffrn 1.221
_exptl_crystal_density_meas 0
_exptl_crystal_density_method 'not measured'
_exptl_crystal_description rod
_exptl_crystal_F_000 928
_exptl_crystal_size_max 0.20
_exptl_crystal_size_mid 0.10
_exptl_crystal_size_min 0.10
_refine_diff_density_max 0.289
_refine_diff_density_min -0.282
_refine_diff_density_rms 0.060
_refine_ls_extinction_method none
_refine_ls_goodness_of_fit_ref 1.021
_refine_ls_hydrogen_treatment mixed
_refine_ls_matrix_type full
_refine_ls_number_parameters 289
_refine_ls_number_reflns 4809
_refine_ls_number_restraints 0
_refine_ls_restrained_S_all 1.021
_refine_ls_R_factor_all 0.1054
_refine_ls_R_factor_gt 0.0639
_refine_ls_shift/su_max 0.000
_refine_ls_shift/su_mean 0.000
_refine_ls_structure_factor_coef Fsqd
_refine_ls_weighting_details 'calc w=1/[\s^2^(Fo^2^)+(0.0812P)^2^+0.0000P] where P=(Fo^2^+2Fc^2^)/3'
_refine_ls_weighting_scheme calc
_refine_ls_wR_factor_gt 0.1530
_refine_ls_wR_factor_ref 0.1840
_reflns_number_gt 3072
_reflns_number_total 4809
_reflns_threshold_expression >2sigma(I)
_cod_data_source_file cg800936dsup9.cif
_cod_data_source_block ts435f
_cod_depositor_comments
;
The following automatic conversions were performed:

'_symmetry_cell_setting' value 'Monoclinic' changed to 'monoclinic'
according to /home/saulius/struct/CIF-dictionaries/cif_core.dic
dictionary named 'cif_core.dic' version 2.4.2 from 2011-04-26.

Automatic conversion script
Id: cif_fix_values 1891 2012-01-12 08:04:46Z andrius 
;
_cod_original_sg_symbol_H-M P2(1)/c
_cod_database_code 4509163

loop_
_symmetry_equiv_pos_as_xyz
'x, y, z'
'-x, y+1/2, -z+1/2'
'-x, -y, -z'
'x, -y-1/2, z-1/2'

loop_
_atom_site_label
_atom_site_type_symbol
_atom_site_fract_x
_atom_site_fract_y
_atom_site_fract_z
_atom_site_U_iso_or_equiv
_atom_site_adp_type
_atom_site_occupancy
_atom_site_symmetry_multiplicity
_atom_site_calc_flag
_atom_site_refinement_flags
N1A N 0.91005(14) 0.6086(2) 0.57633(12) 0.0235(5) Uani 1 1 d .
N2A N 1.01201(13) 0.7771(2) 0.48330(12) 0.0195(5) Uani 1 1 d .
C1A C 0.97745(16) 0.6900(3) 0.60477(14) 0.0202(6) Uani 1 1 d .
C2A C 0.89261(16) 0.6117(3) 0.50132(15) 0.0197(6) Uani 1 1 d .
C3A C 0.94342(16) 0.6964(3) 0.45418(14) 0.0190(6) Uani 1 1 d .
C4A C 1.02919(16) 0.7764(3) 0.55751(14) 0.0179(6) Uani 1 1 d .
C5A C 1.10346(17) 0.8730(3) 0.58858(16) 0.0279(7) Uani 1 1 d .
H5A H 1.1424 0.8060 0.6195 0.033 Uiso 1 1 d R
H5B H 1.1370 0.9028 0.5482 0.033 Uiso 1 1 d R
H5C H 1.0915 0.9469 0.6306 0.033 Uiso 1 1 d R
C6A C 0.99489(18) 0.6915(3) 0.68832(15) 0.0300(7) Uani 1 1 d .
H6B H 1.0520 0.6761 0.7084 0.036 Uiso 1 1 d R
H6A H 0.9874 0.7963 0.7043 0.036 Uiso 1 1 d R
H6C H 0.9607 0.6092 0.7084 0.036 Uiso 1 1 d R
C7A C 0.81550(18) 0.5210(3) 0.47114(16) 0.0307(7) Uani 1 1 d .
H7A H 0.8332 0.4644 0.4249 0.037 Uiso 1 1 d R
H7B H 0.7933 0.4482 0.5145 0.037 Uiso 1 1 d R
H7C H 0.7650 0.5853 0.4513 0.037 Uiso 1 1 d R
C8A C 0.92451(18) 0.7035(3) 0.37088(14) 0.0266(6) Uani 1 1 d .
H8A H 0.8661 0.7537 0.3572 0.032 Uiso 1 1 d R
H8B H 0.9614 0.7743 0.3471 0.032 Uiso 1 1 d R
H8C H 0.9261 0.6132 0.3476 0.032 Uiso 1 1 d R
N1B N 0.40025(14) 0.2729(2) 0.07616(12) 0.0240(5) Uani 1 1 d .
N2B N 0.51468(15) 0.2565(3) -0.03590(13) 0.0366(6) Uani 1 1 d .
C1B C 0.47753(17) 0.2053(3) 0.08952(15) 0.0249(6) Uani 1 1 d .
C2B C 0.37950(17) 0.3303(3) 0.00716(15) 0.0239(6) Uani 1 1 d .
C3B C 0.43754(18) 0.3225(3) -0.04925(16) 0.0307(7) Uani 1 1 d .
C4B C 0.53515(18) 0.1966(3) 0.03301(16) 0.0303(7) Uani 1 1 d .
C5B C 0.62156(18) 0.1206(4) 0.04469(18) 0.0444(9) Uani 1 1 d .
H5A H 0.6517 0.1868 0.0820 0.053 Uiso 1 1 d R
H5B H 0.6163 0.0205 0.0697 0.053 Uiso 1 1 d R
H5C H 0.6580 0.1422 0.0072 0.053 Uiso 1 1 d R
C6B C 0.49931(19) 0.1395(4) 0.16654(16) 0.0373(8) Uani 1 1 d .
H6A H 0.4548 0.1424 0.1976 0.045 Uiso 1 1 d R
H6B H 0.5024 0.0326 0.1592 0.045 Uiso 1 1 d R
H6C H 0.5469 0.1873 0.1898 0.045 Uiso 1 1 d R
C7B C 0.29265(18) 0.4020(3) -0.00674(16) 0.0324(7) Uani 1 1 d .
H7A H 0.2579 0.3541 -0.0400 0.039 Uiso 1 1 d R
H7B H 0.2978 0.4972 -0.0229 0.039 Uiso 1 1 d R
H7C H 0.2602 0.4038 0.0394 0.039 Uiso 1 1 d R
C8B C 0.4157(2) 0.3856(4) -0.12719(17) 0.0472(9) Uani 1 1 d .
H8A H 0.3786 0.3128 -0.1575 0.057 Uiso 1 1 d R
H8B H 0.4696 0.3822 -0.1490 0.057 Uiso 1 1 d R
H8C H 0.3868 0.5056 -0.1229 0.057 Uiso 1 1 d R
O11 O 0.30347(12) 0.33922(19) 0.20008(10) 0.0284(5) Uani 1 1 d .
H11 H 0.3336 0.3190 0.1600 0.034 Uiso 1 1 d R
O12 O 0.10326(11) 0.9737(2) 0.39682(10) 0.0247(5) Uani 1 1 d .
H12 H 0.0820 0.8876 0.4298 0.030 Uiso 1 1 d R
C11 C 0.33379(16) 0.6093(3) 0.16842(14) 0.0219(6) Uani 1 1 d .
H11 H 0.3709 0.5764 0.1311 0.026 Uiso 1 1 calc R
C12 C 0.32063(16) 0.7649(3) 0.18003(14) 0.0210(6) Uani 1 1 d .
H12 H 0.3490 0.8397 0.1507 0.025 Uiso 1 1 calc R
C13 C 0.26539(15) 0.8181(3) 0.23511(14) 0.0184(6) Uani 1 1 d .
C14 C 0.24844(16) 0.9791(3) 0.24674(14) 0.0217(6) Uani 1 1 d .
H14 H 0.2747 1.0557 0.2168 0.026 Uiso 1 1 calc R
C15 C 0.19514(16) 1.0260(3) 0.30012(14) 0.0212(6) Uani 1 1 d .
H15 H 0.1843 1.1348 0.3070 0.025 Uiso 1 1 calc R
C16 C 0.15575(16) 0.9139(3) 0.34548(14) 0.0196(6) Uani 1 1 d .
C17 C 0.17007(15) 0.7564(3) 0.33573(14) 0.0194(6) Uani 1 1 d .
H17 H 0.1432 0.6818 0.3663 0.023 Uiso 1 1 calc R
C18 C 0.22502(15) 0.7047(3) 0.28001(14) 0.0181(6) Uani 1 1 d .
C19 C 0.24050(16) 0.5429(3) 0.26686(14) 0.0198(6) Uani 1 1 d .
H19 H 0.2144 0.4661 0.2967 0.024 Uiso 1 1 calc R
C20 C 0.29249(17) 0.4959(3) 0.21170(14) 0.0211(6) Uani 1 1 d .

loop_
_atom_site_aniso_label
_atom_site_aniso_U_11
_atom_site_aniso_U_22
_atom_site_aniso_U_33
_atom_site_aniso_U_23
_atom_site_aniso_U_13
_atom_site_aniso_U_12
N1A 0.0237(13) 0.0260(12) 0.0211(13) 0.0031(10) 0.0038(10) 0.0031(10)
N2A 0.0209(12) 0.0198(11) 0.0179(12) -0.0026(9) 0.0024(9) 0.0010(9)
C1A 0.0243(15) 0.0189(13) 0.0173(14) -0.0002(10) 0.0006(11) 0.0050(11)
C2A 0.0173(14) 0.0195(13) 0.0223(15) 0.0001(11) 0.0003(11) 0.0016(10)
C3A 0.0205(14) 0.0178(13) 0.0185(14) -0.0029(10) -0.0009(11) 0.0035(10)
C4A 0.0214(14) 0.0149(12) 0.0174(14) -0.0013(10) 0.0015(11) 0.0039(10)
C5A 0.0285(16) 0.0292(15) 0.0252(16) -0.0050(12) -0.0031(12) -0.0037(12)
C6A 0.0384(18) 0.0313(15) 0.0199(15) 0.0009(12) -0.0016(13) 0.0010(13)
C7A 0.0254(16) 0.0333(16) 0.0326(17) 0.0035(13) -0.0040(13) -0.0042(12)
C8A 0.0358(17) 0.0263(14) 0.0174(15) -0.0028(11) -0.0012(12) -0.0016(12)
N1B 0.0243(13) 0.0257(12) 0.0220(13) -0.0014(10) 0.0007(10) 0.0021(10)
N2B 0.0242(14) 0.0622(18) 0.0234(14) -0.0009(12) 0.0023(11) 0.0029(12)
C1B 0.0239(15) 0.0277(14) 0.0230(16) -0.0017(11) -0.0006(12) 0.0045(12)
C2B 0.0236(15) 0.0246(14) 0.0233(16) 0.0009(11) -0.0001(12) 0.0004(11)
C3B 0.0212(15) 0.0506(19) 0.0202(16) 0.0028(13) 0.0002(12) -0.0017(13)
C4B 0.0231(16) 0.0423(17) 0.0250(17) -0.0074(13) -0.0012(13) 0.0054(13)
C5B 0.0250(17) 0.075(2) 0.0333(19) -0.0029(17) 0.0040(14) 0.0133(16)
C6B 0.0379(19) 0.0480(19) 0.0263(18) 0.0049(14) 0.0036(14) 0.0082(15)
C7B 0.0309(17) 0.0335(16) 0.0321(18) 0.0034(13) -0.0024(13) 0.0049(13)
C8B 0.0317(19) 0.087(3) 0.0235(18) 0.0114(17) 0.0020(14) 0.0020(17)
O11 0.0367(12) 0.0200(10) 0.0303(12) 0.0007(8) 0.0149(9) 0.0034(8)
O12 0.0292(11) 0.0214(9) 0.0243(11) 0.0004(8) 0.0084(8) 0.0003(8)
C11 0.0199(14) 0.0268(14) 0.0194(15) 0.0006(11) 0.0042(11) 0.0005(11)
C12 0.0221(14) 0.0254(14) 0.0152(14) 0.0031(11) 0.0005(11) -0.0043(11)
C13 0.0188(14) 0.0213(13) 0.0148(14) 0.0009(10) 0.0001(11) -0.0046(10)
C14 0.0240(15) 0.0214(13) 0.0194(15) 0.0042(11) -0.0010(12) -0.0049(11)
C15 0.0263(15) 0.0173(13) 0.0195(15) 0.0005(10) -0.0021(11) -0.0012(11)
C16 0.0192(14) 0.0216(13) 0.0176(14) -0.0002(10) -0.0026(11) -0.0015(10)
C17 0.0203(14) 0.0213(13) 0.0165(14) 0.0032(10) 0.0014(11) -0.0021(10)
C18 0.0188(14) 0.0187(12) 0.0163(14) 0.0026(10) -0.0029(11) 0.0003(10)
C19 0.0220(14) 0.0215(13) 0.0159(14) 0.0065(10) 0.0017(11) -0.0015(10)
C20 0.0233(14) 0.0202(13) 0.0196(15) 0.0014(10) 0.0002(11) 0.0009(11)

loop_
_atom_type_symbol
_atom_type_description
_atom_type_scat_dispersion_real
_atom_type_scat_dispersion_imag
_atom_type_scat_source
C C 0.0033 0.0016 'International Tables Vol C Tables 4.2.6.8 and 6.1.1.4'
H H 0.0000 0.0000 'International Tables Vol C Tables 4.2.6.8 and 6.1.1.4'
N N 0.0061 0.0033 'International Tables Vol C Tables 4.2.6.8 and 6.1.1.4'
O O 0.0106 0.0060 'International Tables Vol C Tables 4.2.6.8 and 6.1.1.4'

loop_
_geom_angle_atom_site_label_1
_geom_angle_atom_site_label_2
_geom_angle_atom_site_label_3
_geom_angle
C1A N1A C2A 118.1(2)
C4A N2A C3A 119.0(2)
N1A C1A C4A 120.9(2)
N1A C1A C6A 118.1(2)
C4A C1A C6A 121.0(2)
N1A C2A C3A 121.5(2)
N1A C2A C7A 116.8(2)
C3A C2A C7A 121.7(2)
N2A C3A C2A 120.1(2)
N2A C3A C8A 117.5(2)
C2A C3A C8A 122.4(2)
N2A C4A C1A 120.5(2)
N2A C4A C5A 117.8(2)
C1A C4A C5A 121.7(2)
C2B N1B C1B 118.6(2)
C3B N2B C4B 118.6(2)
N1B C1B C4B 120.5(2)
N1B C1B C6B 118.0(2)
C4B C1B C6B 121.4(2)
N1B C2B C3B 120.8(2)
N1B C2B C7B 117.6(2)
C3B C2B C7B 121.6(2)
N2B C3B C2B 120.7(3)
N2B C3B C8B 117.5(3)
C2B C3B C8B 121.8(3)
N2B C4B C1B 120.7(3)
N2B C4B C5B 116.6(3)
C1B C4B C5B 122.6(3)
C12 C11 C20 120.3(2)
C11 C12 C13 121.3(2)
C14 C13 C12 122.5(2)
C14 C13 C18 118.8(2)
C12 C13 C18 118.7(2)
C15 C14 C13 121.0(2)
C14 C15 C16 120.4(2)
O12 C16 C17 124.0(2)
O12 C16 C15 115.5(2)
C17 C16 C15 120.5(2)
C16 C17 C18 120.1(2)
C19 C18 C17 122.1(2)
C19 C18 C13 118.6(2)
C17 C18 C13 119.3(2)
C20 C19 C18 121.0(2)
O11 C20 C19 118.7(2)
O11 C20 C11 121.3(2)
C19 C20 C11 120.0(2)

loop_
_geom_bond_atom_site_label_1
_geom_bond_atom_site_label_2
_geom_bond_distance
N1A C1A 1.331(3)
N1A C2A 1.344(3)
N2A C4A 1.329(3)
N2A C3A 1.346(3)
C1A C4A 1.409(3)
C1A C6A 1.493(3)
C2A C3A 1.390(3)
C2A C7A 1.498(3)
C3A C8A 1.493(3)
C4A C5A 1.496(3)
N1B C2B 1.341(3)
N1B C1B 1.342(3)
N2B C3B 1.334(3)
N2B C4B 1.346(4)
C1B C4B 1.392(4)
C1B C6B 1.498(4)
C2B C3B 1.394(4)
C2B C7B 1.491(4)
C3B C8B 1.505(4)
C4B C5B 1.496(4)
O11 C20 1.362(3)
O12 C16 1.363(3)
C11 C12 1.359(4)
C11 C20 1.415(3)
C12 C13 1.419(3)
C13 C14 1.414(3)
C13 C18 1.424(3)
C14 C15 1.361(3)
C15 C16 1.415(3)
C16 C17 1.372(3)
C17 C18 1.420(3)
C18 C19 1.420(3)
C19 C20 1.371(3)

loop_
_geom_hbond_atom_site_label_D
_geom_hbond_atom_site_label_H
_geom_hbond_atom_site_label_A
_geom_hbond_distance_DH
_geom_hbond_distance_HA
_geom_hbond_distance_DA
_geom_hbond_angle_DHA
_geom_hbond_site_symmetry_A
O11 H11 N1B 0.89 1.91 2.806(3) 178.5 .
O12 H12 N2A 1.01 1.76 2.733(3) 160.0 1_455

loop_
_geom_torsion_atom_site_label_1
_geom_torsion_atom_site_label_2
_geom_torsion_atom_site_label_3
_geom_torsion_atom_site_label_4
_geom_torsion
C2A N1A C1A C4A -0.3(3)
C2A N1A C1A C6A 177.7(2)
C1A N1A C2A C3A 0.4(4)
C1A N1A C2A C7A -179.1(2)
C4A N2A C3A C2A -1.1(3)
C4A N2A C3A C8A 178.2(2)
N1A C2A C3A N2A 0.3(4)
C7A C2A C3A N2A 179.7(2)
N1A C2A C3A C8A -179.1(2)
C7A C2A C3A C8A 0.4(4)
C3A N2A C4A C1A 1.3(3)
C3A N2A C4A C5A -177.3(2)
N1A C1A C4A N2A -0.6(4)
C6A C1A C4A N2A -178.5(2)
N1A C1A C4A C5A 177.9(2)
C6A C1A C4A C5A 0.0(4)
C2B N1B C1B C4B 0.7(4)
C2B N1B C1B C6B -179.1(2)
C1B N1B C2B C3B -1.1(4)
C1B N1B C2B C7B 178.8(2)
C4B N2B C3B C2B 0.5(4)
C4B N2B C3B C8B -178.8(3)
N1B C2B C3B N2B 0.6(4)
C7B C2B C3B N2B -179.4(3)
N1B C2B C3B C8B 179.8(3)
C7B C2B C3B C8B -0.1(4)
C3B N2B C4B C1B -0.9(4)
C3B N2B C4B C5B 178.6(3)
N1B C1B C4B N2B 0.4(4)
C6B C1B C4B N2B -179.9(3)
N1B C1B C4B C5B -179.2(3)
C6B C1B C4B C5B 0.6(4)
C20 C11 C12 C13 -0.2(4)
C11 C12 C13 C14 -178.0(2)
C11 C12 C13 C18 1.6(4)
C12 C13 C14 C15 -180.0(2)
C18 C13 C14 C15 0.5(4)
C13 C14 C15 C16 0.3(4)
C14 C15 C16 O12 -179.7(2)
C14 C15 C16 C17 -0.7(4)
O12 C16 C17 C18 179.1(2)
C15 C16 C17 C18 0.2(4)
C16 C17 C18 C19 -178.8(2)
C16 C17 C18 C13 0.5(4)
C14 C13 C18 C19 178.4(2)
C12 C13 C18 C19 -1.1(4)
C14 C13 C18 C17 -0.9(4)
C12 C13 C18 C17 179.5(2)
C17 C18 C19 C20 178.7(2)
C13 C18 C19 C20 -0.6(4)
C18 C19 C20 O11 -178.3(2)
C18 C19 C20 C11 2.0(4)
C12 C11 C20 O11 178.8(2)
C12 C11 C20 C19 -1.5(4)
